data_7110186
loop_
_publ_author_name
'Sujit Mahato'
'Surajit Haldar'
'Chandan K. Jana'

_publ_section_title
;
 Diastereoselective alpha-C-H functionalization of aliphatic
 N-heterocycles: an efficient route to ring fused oxazines
;
_journal_name_full Chem.Commun.
_journal_page_first 332
_journal_paper_doi 10.1039/c3cc46191b
_journal_volume 50
_journal_year 2014
_chemical_compound_source synthesis
_chemical_formula_moiety 'C20 H18 N2 O'
_chemical_formula_sum 'C20 H18 N2 O'
_chemical_formula_weight 302.36
_chemical_name_systematic rac-(7aS,11S)-11-Pyridine-2-yl-7a,8,9,10-tetrahydro-11H-7-oxa-10a-aza-cyclopenta[b]phenanthrene
_space_group_IT_number 14
_symmetry_cell_setting monoclinic
_symmetry_Int_Tables_number 14
_symmetry_space_group_name_Hall '-P 2ybc'
_symmetry_space_group_name_H-M 'P 1 21/c 1'
_atom_sites_solution_hydrogens geom
_atom_sites_solution_primary direct
_atom_sites_solution_secondary difmap
_audit_creation_method SHELXL-97
_cell_angle_alpha 90.00
_cell_angle_beta 101.988(3)
_cell_angle_gamma 90.00
_cell_formula_units_Z 4
_cell_length_a 10.5276(5)
_cell_length_b 8.3530(4)
_cell_length_c 18.0400(8)
_cell_measurement_temperature 296(2)
_cell_volume 1551.79(13)
_computing_structure_refinement 'SHELXL-97 (Sheldrick, 1997)'
_computing_structure_solution 'SHELXS-97 (Sheldrick, 1990)'
_diffrn_ambient_temperature 296(2)
_diffrn_measured_fraction_theta_full 0.900
_diffrn_measured_fraction_theta_max 0.900
_diffrn_radiation_monochromator graphite
_diffrn_radiation_probe x-ray
_diffrn_radiation_type MoK\a
_diffrn_radiation_wavelength 0.71073
_diffrn_reflns_av_R_equivalents 0.0368
_diffrn_reflns_av_sigmaI/netI 0.0653
_diffrn_reflns_limit_h_max 13
_diffrn_reflns_limit_h_min -13
_diffrn_reflns_limit_k_max 11
_diffrn_reflns_limit_k_min -8
_diffrn_reflns_limit_l_max 22
_diffrn_reflns_limit_l_min -16
_diffrn_reflns_number 15036
_diffrn_reflns_theta_full 28.23
_diffrn_reflns_theta_max 28.23
_diffrn_reflns_theta_min 1.98
_diffrn_source 'fine-focus sealed tube'
_exptl_absorpt_coefficient_mu 0.081
_exptl_crystal_density_diffrn 1.294
_exptl_crystal_density_method 'not measured'
_exptl_crystal_F_000 640
_exptl_crystal_recrystallization_method ethylacetate
_refine_diff_density_max 0.133
_refine_diff_density_min -0.174
_refine_diff_density_rms 0.039
_refine_ls_extinction_method none
_refine_ls_goodness_of_fit_ref 0.975
_refine_ls_hydrogen_treatment mixed
_refine_ls_matrix_type full
_refine_ls_number_parameters 208
_refine_ls_number_reflns 3446
_refine_ls_number_restraints 0
_refine_ls_restrained_S_all 0.975
_refine_ls_R_factor_all 0.1305
_refine_ls_R_factor_gt 0.0529
_refine_ls_shift/su_max 0.000
_refine_ls_shift/su_mean 0.000
_refine_ls_structure_factor_coef Fsqd
_refine_ls_weighting_details 'calc w=1/[\s^2^(Fo^2^)+(0.0575P)^2^+0.0000P] where P=(Fo^2^+2Fc^2^)/3'
_refine_ls_weighting_scheme calc
_refine_ls_wR_factor_gt 0.1046
_refine_ls_wR_factor_ref 0.1285
_reflns_number_gt 1693
_reflns_number_total 3446
_reflns_threshold_expression >2sigma(I)
_cod_data_source_file c3cc46191b.txt
_cod_data_source_block mono
_cod_original_sg_symbol_H-M 'P 21/c'
_cod_database_code 7110186

loop_
_symmetry_equiv_pos_as_xyz
'x, y, z'
'-x, y+1/2, -z+1/2'
'-x, -y, -z'
'x, -y-1/2, z-1/2'

loop_
_atom_site_label
_atom_site_type_symbol
_atom_site_fract_x
_atom_site_fract_y
_atom_site_fract_z
_atom_site_U_iso_or_equiv
_atom_site_adp_type
_atom_site_occupancy
_atom_site_symmetry_multiplicity
_atom_site_calc_flag
_atom_site_refinement_flags
C7 C 0.22594(16) 0.6604(2) -0.01533(9) 0.0406(5) Uani 1 1 d .
C8 C 0.25694(17) 0.5194(2) -0.04677(10) 0.0474(5) Uani 1 1 d .
C6 C 0.17849(16) 0.7899(2) -0.06493(10) 0.0446(5) Uani 1 1 d .
C5 C 0.16433(17) 0.7713(3) -0.14451(10) 0.0526(5) Uani 1 1 d .
C1 C 0.14476(17) 0.9401(2) -0.03763(11) 0.0508(5) Uani 1 1 d .
H1 H 0.1521 0.9550 0.0142 0.061 Uiso 1 1 calc R
C10 C 0.19668(19) 0.6222(3) -0.17290(11) 0.0627(6) Uani 1 1 d .
H10 H 0.1871 0.6081 -0.2249 0.075 Uiso 1 1 calc R
C9 C 0.24139(18) 0.5001(3) -0.12542(11) 0.0602(6) Uani 1 1 d .
H9 H 0.2619 0.4027 -0.1450 0.072 Uiso 1 1 calc R
C4 C 0.1183(2) 0.9017(3) -0.19252(12) 0.0710(7) Uani 1 1 d .
H4 H 0.1087 0.8898 -0.2447 0.085 Uiso 1 1 calc R
C2 C 0.10181(18) 1.0629(3) -0.08626(14) 0.0651(6) Uani 1 1 d .
H2 H 0.0815 1.1608 -0.0671 0.078 Uiso 1 1 calc R
C3 C 0.0879(2) 1.0436(3) -0.16434(15) 0.0748(7) Uani 1 1 d .
H3 H 0.0578 1.1280 -0.1969 0.090 Uiso 1 1 calc R
O1 O 0.30310(13) 0.38724(15) -0.00462(7) 0.0617(4) Uani 1 1 d .
N1 N 0.25341(14) 0.51485(18) 0.10527(8) 0.0461(4) Uani 1 1 d .
C15 C 0.23980(16) 0.6732(2) 0.06941(9) 0.0419(5) Uani 1 1 d .
H15 H 0.1597 0.7210 0.0789 0.050 Uiso 1 1 calc R
C11 C 0.33916(19) 0.4110(2) 0.07734(11) 0.0546(6) Uani 1 1 d .
H11 H 0.4291 0.4483 0.0924 0.065 Uiso 1 1 calc R
C12 C 0.3222(2) 0.2505(2) 0.11305(12) 0.0694(7) Uani 1 1 d .
H12A H 0.3885 0.2344 0.1585 0.083 Uiso 1 1 calc R
H12B H 0.3269 0.1639 0.0779 0.083 Uiso 1 1 calc R
C14 C 0.13479(19) 0.4208(2) 0.10292(11) 0.0590(6) Uani 1 1 d .
H14A H 0.0837 0.4133 0.0517 0.071 Uiso 1 1 calc R
H14B H 0.0818 0.4669 0.1355 0.071 Uiso 1 1 calc R
C13 C 0.1880(2) 0.2589(3) 0.13187(13) 0.0776(7) Uani 1 1 d .
H13A H 0.1330 0.1734 0.1068 0.093 Uiso 1 1 calc R
H13B H 0.1938 0.2504 0.1861 0.093 Uiso 1 1 calc R
C16 C 0.35252(17) 0.7773(2) 0.10904(10) 0.0400(5) Uani 1 1 d .
C17 C 0.45825(18) 0.8109(2) 0.07839(11) 0.0534(5) Uani 1 1 d .
H17 H 0.4616 0.7756 0.0299 0.064 Uiso 1 1 calc R
C20 C 0.4420(2) 0.9135(2) 0.21661(11) 0.0578(6) Uani 1 1 d .
H20 H 0.4363 0.9502 0.2645 0.069 Uiso 1 1 calc R
C18 C 0.56012(19) 0.8980(2) 0.12056(12) 0.0627(6) Uani 1 1 d .
H18 H 0.6331 0.9211 0.1010 0.075 Uiso 1 1 calc R
C19 C 0.5520(2) 0.9493(2) 0.19109(12) 0.0593(6) Uani 1 1 d .
H19 H 0.6193 1.0069 0.2209 0.071 Uiso 1 1 calc R
N2 N 0.34202(14) 0.82950(18) 0.17778(8) 0.0500(4) Uani 1 1 d .

loop_
_atom_site_aniso_label
_atom_site_aniso_U_11
_atom_site_aniso_U_22
_atom_site_aniso_U_33
_atom_site_aniso_U_23
_atom_site_aniso_U_13
_atom_site_aniso_U_12
C7 0.0329(10) 0.0506(12) 0.0387(11) 0.0001(9) 0.0087(8) 0.0000(9)
C8 0.0413(11) 0.0572(13) 0.0452(12) -0.0033(10) 0.0122(9) -0.0004(10)
C6 0.0306(10) 0.0565(13) 0.0464(12) 0.0028(10) 0.0074(8) -0.0054(9)
C5 0.0396(12) 0.0755(15) 0.0421(12) 0.0065(11) 0.0070(9) -0.0107(11)
C1 0.0391(11) 0.0560(13) 0.0566(12) 0.0074(11) 0.0086(9) -0.0022(10)
C10 0.0561(14) 0.0937(18) 0.0399(12) -0.0051(12) 0.0135(10) -0.0085(13)
C9 0.0618(14) 0.0729(15) 0.0500(13) -0.0154(12) 0.0209(10) -0.0016(12)
C4 0.0561(14) 0.097(2) 0.0542(14) 0.0236(14) -0.0010(11) -0.0186(14)
C2 0.0449(13) 0.0632(15) 0.0845(17) 0.0150(13) 0.0076(12) -0.0013(11)
C3 0.0517(15) 0.0793(19) 0.0849(19) 0.0375(15) -0.0056(13) -0.0056(13)
O1 0.0710(10) 0.0561(9) 0.0603(9) -0.0014(7) 0.0191(7) 0.0132(7)
N1 0.0464(10) 0.0449(9) 0.0463(9) 0.0030(7) 0.0081(7) -0.0061(8)
C15 0.0385(11) 0.0478(11) 0.0404(11) 0.0003(9) 0.0106(8) 0.0023(9)
C11 0.0484(12) 0.0524(13) 0.0578(13) 0.0000(10) -0.0005(10) 0.0010(11)
C12 0.0792(17) 0.0462(13) 0.0727(15) 0.0048(11) -0.0073(12) -0.0021(12)
C14 0.0601(13) 0.0610(14) 0.0587(13) -0.0045(11) 0.0189(10) -0.0175(12)
C13 0.0955(19) 0.0594(16) 0.0803(16) 0.0043(12) 0.0238(14) -0.0152(13)
C16 0.0396(11) 0.0398(11) 0.0407(11) 0.0028(8) 0.0081(9) 0.0020(9)
C17 0.0440(12) 0.0654(13) 0.0529(12) -0.0071(10) 0.0150(10) -0.0030(11)
C20 0.0608(14) 0.0625(14) 0.0476(12) -0.0062(10) 0.0056(11) -0.0038(12)
C18 0.0434(12) 0.0734(15) 0.0729(16) -0.0037(12) 0.0158(11) -0.0086(11)
C19 0.0469(13) 0.0619(14) 0.0625(14) -0.0047(11) -0.0038(11) -0.0048(11)
N2 0.0534(10) 0.0576(10) 0.0394(9) -0.0059(8) 0.0109(8) -0.0060(9)

loop_
_atom_type_symbol
_atom_type_description
_atom_type_scat_dispersion_real
_atom_type_scat_dispersion_imag
_atom_type_scat_source
C C 0.0033 0.0016 'International Tables Vol C Tables 4.2.6.8 and 6.1.1.4'
H H 0.0000 0.0000 'International Tables Vol C Tables 4.2.6.8 and 6.1.1.4'
N N 0.0061 0.0033 'International Tables Vol C Tables 4.2.6.8 and 6.1.1.4'
O O 0.0106 0.0060 'International Tables Vol C Tables 4.2.6.8 and 6.1.1.4'

loop_
_geom_angle_atom_site_label_1
_geom_angle_atom_site_label_2
_geom_angle_atom_site_label_3
_geom_angle
C8 C7 C6 118.22(17)
C8 C7 C15 119.81(16)
C6 C7 C15 121.95(17)
O1 C8 C7 123.22(16)
O1 C8 C9 114.94(17)
C7 C8 C9 121.83(18)
C1 C6 C5 117.76(17)
C1 C6 C7 122.20(17)
C5 C6 C7 120.04(18)
C4 C5 C10 122.3(2)
C4 C5 C6 119.1(2)
C10 C5 C6 118.63(18)
C2 C1 C6 120.98(19)
C9 C10 C5 120.88(19)
C10 C9 C8 120.38(19)
C3 C4 C5 121.5(2)
C1 C2 C3 120.9(2)
C4 C3 C2 119.8(2)
C8 O1 C11 116.08(14)
C11 N1 C15 113.98(15)
C11 N1 C14 105.22(15)
C15 N1 C14 117.72(14)
N1 C15 C7 111.29(14)
N1 C15 C16 108.22(13)
C7 C15 C16 114.68(15)
N1 C11 O1 113.05(14)
N1 C11 C12 104.51(18)
O1 C11 C12 106.36(15)
C11 C12 C13 104.57(17)
N1 C14 C13 102.51(16)
C14 C13 C12 104.93(17)
N2 C16 C17 122.46(16)
N2 C16 C15 114.43(16)
C17 C16 C15 123.07(16)
C16 C17 C18 119.12(18)
N2 C20 C19 124.72(19)
C19 C18 C17 119.1(2)
C18 C19 C20 117.91(18)
C20 N2 C16 116.63(17)

loop_
_geom_bond_atom_site_label_1
_geom_bond_atom_site_label_2
_geom_bond_distance
C7 C8 1.375(2)
C7 C6 1.427(2)
C7 C15 1.509(2)
C8 O1 1.371(2)
C8 C9 1.403(2)
C6 C1 1.419(2)
C6 C5 1.421(2)
C5 C4 1.413(3)
C5 C10 1.415(3)
C1 C2 1.364(2)
C10 C9 1.352(3)
C4 C3 1.354(3)
C2 C3 1.395(3)
O1 C11 1.462(2)
N1 C11 1.418(2)
N1 C15 1.466(2)
N1 C14 1.468(2)
C15 C16 1.524(2)
C11 C12 1.513(2)
C12 C13 1.522(3)
C14 C13 1.515(3)
C16 N2 1.341(2)
C16 C17 1.371(2)
C17 C18 1.385(2)
C20 N2 1.336(2)
C20 C19 1.365(3)
C18 C19 1.362(3)
